data_7709665
loop_
_publ_author_name
'Radhakrishna, Latchupatula'
'Kote, Basvaraj S.'
'Kunchur, Harish S.'
'Pandey, Madhusudan Kumar'
'Mondal, Dipanjan'
'Balakrishna, Maravanji Shivaramaiah'

_publ_section_title
;
 1,2,3-Triazole based ligands with phosphine and pyridine functionalities:
 Synthesis, PdII, PtII chemistry and catalytic studies
;
_journal_name_full 'Dalton Transactions'
_journal_paper_doi 10.1039/D2DT00112H
_journal_year 2022
_chemical_formula_moiety 'C25 H19 N4 P'
_chemical_formula_sum 'C25 H19 N4 P'
_chemical_formula_weight 406.41
_space_group_crystal_system triclinic
_space_group_IT_number 2
_space_group_name_Hall '-P 1'
_space_group_name_H-M_alt 'P -1'
_atom_sites_solution_hydrogens geom
_atom_sites_solution_primary dual
_audit_creation_date 2021-09-17
_audit_creation_method
;
Olex2 1.3-ac4
(compiled 2019.04.23 svn.r3594 for Rigaku Oxford Diffraction, GUI svn.r5739)
;
_audit_update_record
;
2021-09-26 deposited with the CCDC.	2022-03-04 downloaded from the CCDC.
;
_cell_angle_alpha 83.817(3)
_cell_angle_beta 74.007(4)
_cell_angle_gamma 81.161(4)
_cell_formula_units_Z 2
_cell_length_a 8.7355(4)
_cell_length_b 9.3623(4)
_cell_length_c 12.7655(5)
_cell_measurement_reflns_used 7427
_cell_measurement_temperature 150
_cell_measurement_theta_max 30.9820
_cell_measurement_theta_min 2.1610
_cell_volume 989.34(8)
_computing_cell_refinement
;
CrystalClear-SM Expert 2.0 r7 (Rigaku, 2011)
;
_computing_data_collection
;
CrystalClear-SM Expert 2.0 r7 (Rigaku, 2011)
;
_computing_data_reduction
;
CrystalClear-SM Expert 2.0 r7 (Rigaku, 2011)
;
_computing_molecular_graphics 'Olex2 (Dolomanov et al., 2009)'
_computing_publication_material 'Olex2 (Dolomanov et al., 2009)'
_computing_structure_refinement 'ShelXL (Sheldrick, 2015)'
_computing_structure_solution 'ShelXT (Sheldrick, 2015)'
_diffrn_ambient_temperature 150.0
_diffrn_detector CCD
_diffrn_detector_area_resol_mean 28.5714
_diffrn_detector_type 'Rigaku Saturn724+'
_diffrn_measured_fraction_theta_full 0.999
_diffrn_measured_fraction_theta_max 0.912
_diffrn_measurement_details
;
List of Runs (angles in degrees, time in seconds):

  # Type    Start    End  Width  t~exp~   \w     \q     \k     \f   Frames
#--------------------------------------------------------------------------
  1  \w   -110.00  70.00   0.50   16.00    --  -20.00   0.00-180.00  360
  2  \w    -73.50  19.00   0.50   16.00    --  -20.00 -72.00 -36.00  185
  3  \w    -65.50  19.00   0.50   16.00    --  -20.00 -72.00-180.00  169
  4  \w    -39.00   2.00   0.50   16.00    --  -20.00  72.00 108.00   82
  5  \w   -110.00  25.00   0.50   16.00    --  -20.00   0.00-108.00  270
  6  \w    -98.00  19.00   0.50   16.00    --  -20.00 -72.00-108.00  234
  7  \w    -80.00  19.00   0.50   16.00    --  -20.00 -72.00  36.00  198
  8  \w    -42.00  -6.00   0.50   16.00    --  -20.00  72.00-180.00   72
  9  \w    -59.00 -29.00   0.50   16.00    --  -20.00  72.00-108.00   60
;
_diffrn_measurement_device 'AFC12 (Right): Kappa 3 circle'
_diffrn_measurement_device_type 'Rigaku Saturn724+ (2x2 bin mode)'
_diffrn_measurement_method 'profile data from \w-scans'
_diffrn_measurement_specimen_support 'Mitegen 50um'
_diffrn_radiation_collimation 0.3
_diffrn_radiation_monochromator Confocal
_diffrn_radiation_probe x-ray
_diffrn_radiation_type MoK\a
_diffrn_radiation_wavelength 0.71073
_diffrn_reflns_av_R_equivalents 0.0805
_diffrn_reflns_av_unetI/netI 0.0836
_diffrn_reflns_Laue_measured_fraction_full 0.999
_diffrn_reflns_Laue_measured_fraction_max 0.912
_diffrn_reflns_limit_h_max 12
_diffrn_reflns_limit_h_min -12
_diffrn_reflns_limit_k_max 13
_diffrn_reflns_limit_k_min -13
_diffrn_reflns_limit_l_max 18
_diffrn_reflns_limit_l_min -16
_diffrn_reflns_number 21132
_diffrn_reflns_point_group_measured_fraction_full 0.999
_diffrn_reflns_point_group_measured_fraction_max 0.912
_diffrn_reflns_theta_full 25.242
_diffrn_reflns_theta_max 31.149
_diffrn_reflns_theta_min 2.207
_diffrn_source 'Rotating Anode'
_diffrn_source_current 24.0
_diffrn_source_power 1.2
_diffrn_source_target Mo
_diffrn_source_type 'Rotating Anode'
_diffrn_source_voltage 50.0
_exptl_absorpt_coefficient_mu 0.159
_exptl_absorpt_correction_T_max 1.00000
_exptl_absorpt_correction_T_min 0.61929
_exptl_absorpt_correction_type numerical
_exptl_absorpt_process_details
;
CrysAlisPro 1.171.39.27b (Rigaku Oxford Diffraction, 2015)
Empirical absorption correction using spherical harmonics,
 implemented in SCALE3 ABSPACK scaling algorithm.
;
_exptl_crystal_colour colourless
_exptl_crystal_colour_primary colourless
_exptl_crystal_density_diffrn 1.364
_exptl_crystal_description block
_exptl_crystal_F_000 424
_exptl_crystal_size_max 0.135
_exptl_crystal_size_mid 0.072
_exptl_crystal_size_min 0.056
_refine_diff_density_max 0.295
_refine_diff_density_min -0.445
_refine_diff_density_rms 0.066
_refine_ls_extinction_method none
_refine_ls_goodness_of_fit_ref 1.050
_refine_ls_hydrogen_treatment constr
_refine_ls_matrix_type full
_refine_ls_number_parameters 271
_refine_ls_number_reflns 5833
_refine_ls_number_restraints 0
_refine_ls_restrained_S_all 1.050
_refine_ls_R_factor_all 0.0969
_refine_ls_R_factor_gt 0.0573
_refine_ls_shift/su_max 0.000
_refine_ls_shift/su_mean 0.000
_refine_ls_structure_factor_coef Fsqd
_refine_ls_weighting_details 'w=1/[\s^2^(Fo^2^)+(0.0431P)^2^+0.1706P] where P=(Fo^2^+2Fc^2^)/3'
_refine_ls_weighting_scheme calc
_refine_ls_wR_factor_gt 0.1135
_refine_ls_wR_factor_ref 0.1327
_reflns_Friedel_coverage 0.000
_reflns_number_gt 3905
_reflns_number_total 5833
_reflns_threshold_expression 'I > 2\s(I)'
_cod_data_source_file d2dt00112h2.cif
_cod_data_source_block compound-4
_cod_database_code 7709665
_shelx_shelxl_version_number 2018/3
_shelx_space_group_comment
;
The symmetry employed for this shelxl refinement is uniquely defined
by the following loop, which should always be used as a source of
symmetry information in preference to the above space-group names.
They are only intended as comments.
;
_shelx_estimated_absorpt_t_max 0.991
_shelx_estimated_absorpt_t_min 0.979
_olex2_refinement_description
;
1. Fixed Uiso
 At 1.2 times of:
  All C(H) groups
2.a Aromatic/amide H refined with riding coordinates:
 C2(H2), C6(H6), C5(H5), C19(H19), C12(H12), C13(H13), C15(H15), C3(H3),
 C21(H21), C11(H11), C4(H4), C10(H10), C18(H18), C17(H17), C25(H25), C16(H16),
 C22(H22), C23(H23), C24(H24)
;
_olex2_submission_special_instructions 'No special instructions were received'
_oxdiff_exptl_absorpt_empirical_details
;
Empirical correction (ABSPACK) includes:
- Absorption correction using spherical harmonics
- Frame scaling
- Detector area scaling
;

loop_
_space_group_symop_operation_xyz
'x, y, z'
'-x, -y, -z'

loop_
_atom_site_label
_atom_site_type_symbol
_atom_site_fract_x
_atom_site_fract_y
_atom_site_fract_z
_atom_site_U_iso_or_equiv
_atom_site_adp_type
_atom_site_occupancy
_atom_site_site_symmetry_order
_atom_site_calc_flag
_atom_site_refinement_flags_posn
_atom_site_refinement_flags_adp
_atom_site_refinement_flags_occupancy
_atom_site_disorder_assembly
_atom_site_disorder_group
P1 P 0.38204(6) 0.41983(5) 0.30210(4) 0.02542(13) Uani 1 1 d . . . . .
N1 N 0.27212(16) 0.40427(16) 0.11756(12) 0.0223(3) Uani 1 1 d . . . . .
N3 N 0.29096(17) 0.18189(17) 0.08334(12) 0.0267(3) Uani 1 1 d . . . . .
N2 N 0.24532(17) 0.31528(16) 0.04984(12) 0.0254(3) Uani 1 1 d . . . . .
N4 N 0.30673(18) -0.03718(17) 0.28408(13) 0.0277(3) Uani 1 1 d . . . . .
C1 C 0.2333(2) 0.55802(19) 0.09725(14) 0.0224(4) Uani 1 1 d . . . . .
C8 C 0.34801(19) 0.18517(19) 0.17226(14) 0.0224(4) Uani 1 1 d . . . . .
C9 C 0.4140(2) 0.04698(19) 0.22202(14) 0.0229(4) Uani 1 1 d . . . . .
C7 C 0.33668(19) 0.32735(19) 0.19707(14) 0.0219(4) Uani 1 1 d . . . . .
C14 C 0.2400(2) 0.36381(19) 0.42796(15) 0.0244(4) Uani 1 1 d . . . . .
C2 C 0.0822(2) 0.6106(2) 0.08504(14) 0.0258(4) Uani 1 1 d . . . . .
H2 H 0.005395 0.546648 0.090673 0.031 Uiso 1 1 calc R . . . .
C6 C 0.3488(2) 0.6486(2) 0.08659(14) 0.0247(4) Uani 1 1 d . . . . .
H6 H 0.453759 0.610333 0.092022 0.030 Uiso 1 1 calc R . . . .
C5 C 0.3078(2) 0.7965(2) 0.06779(15) 0.0284(4) Uani 1 1 d . . . . .
H5 H 0.384691 0.860429 0.061983 0.034 Uiso 1 1 calc R . . . .
C19 C 0.1522(2) 0.2476(2) 0.44244(15) 0.0284(4) Uani 1 1 d . . . . .
H19 H 0.164900 0.189585 0.383184 0.034 Uiso 1 1 calc R . . . .
C12 C 0.5282(2) -0.2147(2) 0.30544(16) 0.0305(4) Uani 1 1 d . . . . .
H12 H 0.564159 -0.306916 0.335380 0.037 Uiso 1 1 calc R . . . .
C13 C 0.3664(2) -0.1660(2) 0.32327(16) 0.0297(4) Uani 1 1 d . . . . .
H13 H 0.292547 -0.227795 0.366117 0.036 Uiso 1 1 calc R . . . .
C20 C 0.5713(2) 0.3100(2) 0.31037(15) 0.0274(4) Uani 1 1 d . . . . .
C15 C 0.2169(2) 0.4480(2) 0.51657(16) 0.0301(4) Uani 1 1 d . . . . .
H15 H 0.273702 0.528992 0.508164 0.036 Uiso 1 1 calc R . . . .
C3 C 0.0446(2) 0.7582(2) 0.06444(15) 0.0299(4) Uani 1 1 d . . . . .
H3 H -0.058490 0.795801 0.055042 0.036 Uiso 1 1 calc R . . . .
C21 C 0.5873(2) 0.2075(2) 0.39562(15) 0.0316(4) Uani 1 1 d . . . . .
H21 H 0.496435 0.192445 0.454849 0.038 Uiso 1 1 calc R . . . .
C11 C 0.6360(2) -0.1260(2) 0.24309(17) 0.0343(5) Uani 1 1 d . . . . .
H11 H 0.748327 -0.155143 0.230040 0.041 Uiso 1 1 calc R . . . .
C4 C 0.1562(2) 0.8516(2) 0.05742(15) 0.0310(4) Uani 1 1 d . . . . .
H4 H 0.128687 0.953075 0.045535 0.037 Uiso 1 1 calc R . . . .
C10 C 0.5779(2) 0.0059(2) 0.19994(16) 0.0312(4) Uani 1 1 d . . . . .
H10 H 0.650045 0.068008 0.155385 0.037 Uiso 1 1 calc R . . . .
C18 C 0.0462(2) 0.2154(2) 0.54254(16) 0.0306(4) Uani 1 1 d . . . . .
H18 H -0.013475 0.136264 0.551082 0.037 Uiso 1 1 calc R . . . .
C17 C 0.0272(2) 0.2982(2) 0.62970(16) 0.0343(5) Uani 1 1 d . . . . .
H17 H -0.043960 0.275116 0.698430 0.041 Uiso 1 1 calc R . . . .
C25 C 0.7076(2) 0.3336(2) 0.22646(17) 0.0357(5) Uani 1 1 d . . . . .
H25 H 0.699824 0.406505 0.169641 0.043 Uiso 1 1 calc R . . . .
C16 C 0.1122(2) 0.4146(2) 0.61628(16) 0.0349(5) Uani 1 1 d . . . . .
H16 H 0.098782 0.472071 0.675894 0.042 Uiso 1 1 calc R . . . .
C22 C 0.7353(2) 0.1271(3) 0.39462(17) 0.0398(5) Uani 1 1 d . . . . .
H22 H 0.744877 0.057694 0.453271 0.048 Uiso 1 1 calc R . . . .
C23 C 0.8681(2) 0.1473(3) 0.30918(18) 0.0423(5) Uani 1 1 d . . . . .
H23 H 0.968324 0.090119 0.307806 0.051 Uiso 1 1 calc R . . . .
C24 C 0.8548(2) 0.2514(3) 0.22515(18) 0.0418(5) Uani 1 1 d . . . . .
H24 H 0.946469 0.266684 0.166600 0.050 Uiso 1 1 calc R . . . .

loop_
_atom_site_aniso_label
_atom_site_aniso_U_11
_atom_site_aniso_U_22
_atom_site_aniso_U_33
_atom_site_aniso_U_23
_atom_site_aniso_U_13
_atom_site_aniso_U_12
P1 0.0336(3) 0.0250(3) 0.0198(2) 0.00145(18) -0.0096(2) -0.0075(2)
N1 0.0235(7) 0.0266(8) 0.0181(7) 0.0016(6) -0.0069(6) -0.0071(6)
N3 0.0283(8) 0.0287(9) 0.0247(8) -0.0020(6) -0.0077(7) -0.0068(7)
N2 0.0285(8) 0.0271(8) 0.0227(8) -0.0016(6) -0.0087(6) -0.0065(6)
N4 0.0288(8) 0.0275(8) 0.0249(8) 0.0012(7) -0.0042(6) -0.0056(7)
C1 0.0269(8) 0.0241(9) 0.0144(8) 0.0032(7) -0.0036(7) -0.0041(7)
C8 0.0216(8) 0.0268(9) 0.0187(9) 0.0009(7) -0.0042(7) -0.0063(7)
C9 0.0282(9) 0.0219(9) 0.0188(9) -0.0013(7) -0.0057(7) -0.0047(7)
C7 0.0219(8) 0.0266(9) 0.0172(8) 0.0016(7) -0.0060(7) -0.0042(7)
C14 0.0279(9) 0.0239(9) 0.0214(9) -0.0001(7) -0.0099(7) 0.0016(7)
C2 0.0271(9) 0.0317(10) 0.0195(9) -0.0002(7) -0.0074(7) -0.0058(8)
C6 0.0258(8) 0.0295(10) 0.0188(9) 0.0029(7) -0.0062(7) -0.0065(7)
C5 0.0373(10) 0.0287(10) 0.0199(9) 0.0022(7) -0.0066(8) -0.0109(8)
C19 0.0295(9) 0.0289(10) 0.0247(10) -0.0033(8) -0.0051(8) -0.0006(8)
C12 0.0353(10) 0.0269(10) 0.0275(10) 0.0015(8) -0.0091(8) 0.0006(8)
C13 0.0333(10) 0.0263(10) 0.0277(10) 0.0037(8) -0.0055(8) -0.0069(8)
C20 0.0280(9) 0.0364(11) 0.0199(9) -0.0018(8) -0.0072(7) -0.0091(8)
C15 0.0345(10) 0.0303(10) 0.0277(10) -0.0049(8) -0.0124(8) -0.0009(8)
C3 0.0303(9) 0.0359(11) 0.0224(10) 0.0007(8) -0.0084(8) 0.0003(8)
C21 0.0295(9) 0.0439(12) 0.0206(10) 0.0003(8) -0.0064(8) -0.0047(9)
C11 0.0249(9) 0.0389(12) 0.0357(12) 0.0018(9) -0.0066(8) 0.0006(8)
C4 0.0431(11) 0.0253(10) 0.0239(10) 0.0016(8) -0.0110(9) -0.0009(8)
C10 0.0274(9) 0.0353(11) 0.0280(10) 0.0047(8) -0.0038(8) -0.0067(8)
C18 0.0265(9) 0.0339(11) 0.0277(10) -0.0010(8) -0.0026(8) -0.0018(8)
C17 0.0291(10) 0.0463(13) 0.0230(10) 0.0001(9) -0.0047(8) 0.0027(9)
C25 0.0332(10) 0.0496(13) 0.0271(11) 0.0032(9) -0.0084(8) -0.0167(9)
C16 0.0369(10) 0.0456(13) 0.0225(10) -0.0098(9) -0.0106(8) 0.0042(9)
C22 0.0371(11) 0.0547(14) 0.0284(11) -0.0011(10) -0.0149(9) 0.0017(10)
C23 0.0278(10) 0.0644(16) 0.0364(13) -0.0111(11) -0.0108(9) -0.0017(10)
C24 0.0281(10) 0.0661(16) 0.0319(12) -0.0024(11) -0.0040(9) -0.0161(10)

loop_
_atom_type_symbol
_atom_type_description
_atom_type_scat_dispersion_real
_atom_type_scat_dispersion_imag
_atom_type_scat_source
C C 0.0033 0.0016 'International Tables Vol C Tables 4.2.6.8 and 6.1.1.4'
H H 0.0000 0.0000 'International Tables Vol C Tables 4.2.6.8 and 6.1.1.4'
N N 0.0061 0.0033 'International Tables Vol C Tables 4.2.6.8 and 6.1.1.4'
P P 0.1023 0.0942 'International Tables Vol C Tables 4.2.6.8 and 6.1.1.4'

loop_
_geom_angle_atom_site_label_1
_geom_angle_atom_site_label_2
_geom_angle_atom_site_label_3
_geom_angle
_geom_angle_site_symmetry_1
_geom_angle_site_symmetry_3
_geom_angle_publ_flag
C14 P1 C7 103.92(8) . . ?
C14 P1 C20 103.32(8) . . ?
C20 P1 C7 99.40(8) . . ?
N2 N1 C1 118.16(13) . . ?
N2 N1 C7 111.42(14) . . ?
C7 N1 C1 130.42(15) . . ?
N2 N3 C8 109.01(15) . . ?
N3 N2 N1 107.27(13) . . ?
C13 N4 C9 116.60(15) . . ?
C2 C1 N1 118.59(15) . . ?
C2 C1 C6 121.66(16) . . ?
C6 C1 N1 119.71(15) . . ?
N3 C8 C9 119.04(16) . . ?
N3 C8 C7 109.45(15) . . ?
C7 C8 C9 131.46(16) . . ?
N4 C9 C8 116.66(15) . . ?
N4 C9 C10 122.67(16) . . ?
C10 C9 C8 120.59(16) . . ?
N1 C7 P1 121.05(13) . . ?
N1 C7 C8 102.85(15) . . ?
C8 C7 P1 136.10(14) . . ?
C19 C14 P1 125.88(15) . . ?
C19 C14 C15 118.11(17) . . ?
C15 C14 P1 116.00(14) . . ?
C1 C2 H2 120.6 . . ?
C1 C2 C3 118.88(17) . . ?
C3 C2 H2 120.6 . . ?
C1 C6 H6 120.8 . . ?
C1 C6 C5 118.50(16) . . ?
C5 C6 H6 120.8 . . ?
C6 C5 H5 119.7 . . ?
C4 C5 C6 120.69(17) . . ?
C4 C5 H5 119.7 . . ?
C14 C19 H19 119.6 . . ?
C18 C19 C14 120.78(18) . . ?
C18 C19 H19 119.6 . . ?
C13 C12 H12 120.9 . . ?
C11 C12 H12 120.9 . . ?
C11 C12 C13 118.22(17) . . ?
N4 C13 C12 124.27(17) . . ?
N4 C13 H13 117.9 . . ?
C12 C13 H13 117.9 . . ?
C21 C20 P1 124.23(14) . . ?
C25 C20 P1 117.14(15) . . ?
C25 C20 C21 118.61(18) . . ?
C14 C15 H15 119.6 . . ?
C16 C15 C14 120.79(19) . . ?
C16 C15 H15 119.6 . . ?
C2 C3 H3 119.8 . . ?
C2 C3 C4 120.49(17) . . ?
C4 C3 H3 119.8 . . ?
C20 C21 H21 119.8 . . ?
C22 C21 C20 120.49(18) . . ?
C22 C21 H21 119.8 . . ?
C12 C11 H11 120.6 . . ?
C12 C11 C10 118.76(17) . . ?
C10 C11 H11 120.6 . . ?
C5 C4 C3 119.71(17) . . ?
C5 C4 H4 120.1 . . ?
C3 C4 H4 120.1 . . ?
C9 C10 H10 120.3 . . ?
C11 C10 C9 119.47(17) . . ?
C11 C10 H10 120.3 . . ?
C19 C18 H18 119.9 . . ?
C17 C18 C19 120.27(19) . . ?
C17 C18 H18 119.9 . . ?
C18 C17 H17 120.2 . . ?
C16 C17 C18 119.60(18) . . ?
C16 C17 H17 120.2 . . ?
C20 C25 H25 119.7 . . ?
C24 C25 C20 120.57(19) . . ?
C24 C25 H25 119.7 . . ?
C15 C16 H16 119.8 . . ?
C17 C16 C15 120.43(19) . . ?
C17 C16 H16 119.8 . . ?
C21 C22 H22 119.8 . . ?
C23 C22 C21 120.5(2) . . ?
C23 C22 H22 119.8 . . ?
C22 C23 H23 120.2 . . ?
C22 C23 C24 119.7(2) . . ?
C24 C23 H23 120.2 . . ?
C25 C24 H24 119.9 . . ?
C23 C24 C25 120.12(19) . . ?
C23 C24 H24 119.9 . . ?

loop_
_geom_bond_atom_site_label_1
_geom_bond_atom_site_label_2
_geom_bond_distance
_geom_bond_site_symmetry_2
_geom_bond_publ_flag
P1 C7 1.8309(18) . ?
P1 C14 1.8211(19) . ?
P1 C20 1.8309(19) . ?
N1 N2 1.350(2) . ?
N1 C1 1.440(2) . ?
N1 C7 1.378(2) . ?
N3 N2 1.314(2) . ?
N3 C8 1.364(2) . ?
N4 C9 1.345(2) . ?
N4 C13 1.341(2) . ?
C1 C2 1.380(2) . ?
C1 C6 1.385(2) . ?
C8 C9 1.485(2) . ?
C8 C7 1.384(2) . ?
C9 C10 1.382(2) . ?
C14 C19 1.394(2) . ?
C14 C15 1.399(3) . ?
C2 H2 0.9500 . ?
C2 C3 1.384(3) . ?
C6 H6 0.9500 . ?
C6 C5 1.388(3) . ?
C5 H5 0.9500 . ?
C5 C4 1.381(3) . ?
C19 H19 0.9500 . ?
C19 C18 1.390(2) . ?
C12 H12 0.9500 . ?
C12 C13 1.379(3) . ?
C12 C11 1.377(3) . ?
C13 H13 0.9500 . ?
C20 C21 1.394(3) . ?
C20 C25 1.393(3) . ?
C15 H15 0.9500 . ?
C15 C16 1.384(3) . ?
C3 H3 0.9500 . ?
C3 C4 1.385(3) . ?
C21 H21 0.9500 . ?
C21 C22 1.390(3) . ?
C11 H11 0.9500 . ?
C11 C10 1.378(3) . ?
C4 H4 0.9500 . ?
C10 H10 0.9500 . ?
C18 H18 0.9500 . ?
C18 C17 1.382(3) . ?
C17 H17 0.9500 . ?
C17 C16 1.381(3) . ?
C25 H25 0.9500 . ?
C25 C24 1.391(3) . ?
C16 H16 0.9500 . ?
C22 H22 0.9500 . ?
C22 C23 1.377(3) . ?
C23 H23 0.9500 . ?
C23 C24 1.387(3) . ?
C24 H24 0.9500 . ?

loop_
_geom_torsion_atom_site_label_1
_geom_torsion_atom_site_label_2
_geom_torsion_atom_site_label_3
_geom_torsion_atom_site_label_4
_geom_torsion
_geom_torsion_site_symmetry_1
_geom_torsion_site_symmetry_2
_geom_torsion_site_symmetry_3
_geom_torsion_site_symmetry_4
_geom_torsion_publ_flag
P1 C14 C19 C18 -179.65(14) . . . . ?
P1 C14 C15 C16 -179.65(14) . . . . ?
P1 C20 C21 C22 178.99(15) . . . . ?
P1 C20 C25 C24 -178.01(16) . . . . ?
N1 C1 C2 C3 -179.38(15) . . . . ?
N1 C1 C6 C5 -179.56(16) . . . . ?
N3 C8 C9 N4 -76.5(2) . . . . ?
N3 C8 C9 C10 100.3(2) . . . . ?
N3 C8 C7 P1 178.45(14) . . . . ?
N3 C8 C7 N1 -0.55(18) . . . . ?
N2 N1 C1 C2 51.5(2) . . . . ?
N2 N1 C1 C6 -126.19(17) . . . . ?
N2 N1 C7 P1 -178.85(11) . . . . ?
N2 N1 C7 C8 0.34(18) . . . . ?
N2 N3 C8 C9 -177.24(14) . . . . ?
N2 N3 C8 C7 0.59(19) . . . . ?
N4 C9 C10 C11 -0.4(3) . . . . ?
C1 N1 N2 N3 179.33(13) . . . . ?
C1 N1 C7 P1 1.9(2) . . . . ?
C1 N1 C7 C8 -178.88(15) . . . . ?
C1 C2 C3 C4 -0.7(3) . . . . ?
C1 C6 C5 C4 -1.5(3) . . . . ?
C8 N3 N2 N1 -0.36(18) . . . . ?
C8 C9 C10 C11 -177.02(18) . . . . ?
C9 N4 C13 C12 1.2(3) . . . . ?
C9 C8 C7 P1 -4.1(3) . . . . ?
C9 C8 C7 N1 176.91(17) . . . . ?
C7 P1 C14 C19 15.92(17) . . . . ?
C7 P1 C14 C15 -163.02(13) . . . . ?
C7 P1 C20 C21 -105.10(18) . . . . ?
C7 P1 C20 C25 76.13(16) . . . . ?
C7 N1 N2 N3 0.00(18) . . . . ?
C7 N1 C1 C2 -129.30(19) . . . . ?
C7 N1 C1 C6 53.0(2) . . . . ?
C7 C8 C9 N4 106.2(2) . . . . ?
C7 C8 C9 C10 -76.9(3) . . . . ?
C14 P1 C7 N1 112.82(14) . . . . ?
C14 P1 C7 C8 -66.04(19) . . . . ?
C14 P1 C20 C21 1.75(19) . . . . ?
C14 P1 C20 C25 -177.02(15) . . . . ?
C14 C19 C18 C17 -0.4(3) . . . . ?
C14 C15 C16 C17 -0.7(3) . . . . ?
C2 C1 C6 C5 2.8(3) . . . . ?
C2 C3 C4 C5 2.0(3) . . . . ?
C6 C1 C2 C3 -1.7(3) . . . . ?
C6 C5 C4 C3 -0.8(3) . . . . ?
C19 C14 C15 C16 1.3(3) . . . . ?
C19 C18 C17 C16 1.1(3) . . . . ?
C12 C11 C10 C9 1.3(3) . . . . ?
C13 N4 C9 C8 175.90(16) . . . . ?
C13 N4 C9 C10 -0.9(3) . . . . ?
C13 C12 C11 C10 -1.0(3) . . . . ?
C20 P1 C7 N1 -140.82(14) . . . . ?
C20 P1 C7 C8 40.3(2) . . . . ?
C20 P1 C14 C19 -87.48(17) . . . . ?
C20 P1 C14 C15 93.59(15) . . . . ?
C20 C21 C22 C23 -0.2(3) . . . . ?
C20 C25 C24 C23 -1.6(3) . . . . ?
C15 C14 C19 C18 -0.7(3) . . . . ?
C21 C20 C25 C24 3.1(3) . . . . ?
C21 C22 C23 C24 1.8(3) . . . . ?
C11 C12 C13 N4 -0.2(3) . . . . ?
C18 C17 C16 C15 -0.5(3) . . . . ?
C25 C20 C21 C22 -2.3(3) . . . . ?
C22 C23 C24 C25 -0.9(3) . . . . ?
